data_1544819
loop_
_publ_author_name
'Ravi, A. J.'
'Vinayaka, A. C.'
'Kumar, Shamantha'
'Sadashiva, M. P.'
'Devarajegowda, H. C.'

_publ_section_title
;
 (2<i>E</i>)-3-Anilino-1-(2-chlorophenyl)-3-(methylsulfanyl)prop-2-en-1-one
;
_journal_coeditor_code HB4098
_journal_issue 12
_journal_name_full IUCrData
_journal_page_first x161994
_journal_paper_doi 10.1107/S2414314616019945
_journal_volume 1
_journal_year 2016
_chemical_formula_iupac 'C16 H14 Cl N O S'
_chemical_formula_moiety 'C16 H14 Cl N O S'
_chemical_formula_sum 'C16 H14 Cl N O S'
_chemical_formula_weight 303.79
_chemical_melting_point 461
_chemical_name_systematic
;
(2<i>E</i>)-3-Anilino-1-(2-chlorophenyl)-3-(methylsulfanyl)prop-2-en-1-one
;
_space_group_crystal_system orthorhombic
_space_group_IT_number 56
_space_group_name_Hall '-P 2ab 2ac'
_space_group_name_H-M_alt 'P c c n'
_symmetry_space_group_name_Hall '-P 2ab 2ac'
_symmetry_space_group_name_H-M 'P c c n'
_atom_sites_solution_hydrogens geom
_atom_sites_solution_primary direct
_audit_creation_method SHELXL-2014/7
_cell_angle_alpha 90
_cell_angle_beta 90
_cell_angle_gamma 90
_cell_formula_units_Z 8
_cell_length_a 15.9745(6)
_cell_length_b 25.7276(10)
_cell_length_c 7.4153(3)
_cell_measurement_reflns_used 2521
_cell_measurement_temperature 293(2)
_cell_measurement_theta_max 64.521
_cell_measurement_theta_min 5.539
_cell_volume 3047.6(2)
_computing_cell_refinement
;
SAINT (Bruker, 2009)
;
_computing_data_collection
;
SMART (Bruker, 2009)
;
_computing_data_reduction
;
SAINT (Bruker, 2009)
;
_computing_molecular_graphics
;
ORTEP-3 for Windows (Farrugia, 2012)
;
_computing_publication_material
;
SHELXL2014 (Sheldrick, 2015)
;
_computing_structure_refinement
;
SHELXL2014 (Sheldrick, 2015)
;
_computing_structure_solution
;
SHELXS97 (Sheldrick, 2008)
;
_diffrn_ambient_temperature 293(2)
_diffrn_measured_fraction_theta_full 0.980
_diffrn_measured_fraction_theta_max 0.980
_diffrn_measurement_device_type 'Bruker SMART CCD'
_diffrn_measurement_method '\w and \f scans'
_diffrn_radiation_monochromator graphite
_diffrn_radiation_source 'fine-focus sealed tube'
_diffrn_radiation_type CuK\a
_diffrn_radiation_wavelength 1.54178
_diffrn_reflns_av_R_equivalents 0.0504
_diffrn_reflns_limit_h_max 17
_diffrn_reflns_limit_h_min -17
_diffrn_reflns_limit_k_max 29
_diffrn_reflns_limit_k_min -29
_diffrn_reflns_limit_l_max 8
_diffrn_reflns_limit_l_min -8
_diffrn_reflns_number 19433
_diffrn_reflns_theta_full 64.521
_diffrn_reflns_theta_max 64.521
_diffrn_reflns_theta_min 5.539
_exptl_absorpt_coefficient_mu 3.448
_exptl_absorpt_correction_T_max 1.0000
_exptl_absorpt_correction_T_min 0.7700
_exptl_absorpt_correction_type multi-scan
_exptl_absorpt_process_details
;
(SADABS; Sheldrick, 2007)
;
_exptl_crystal_colour colourless
_exptl_crystal_density_diffrn 1.324
_exptl_crystal_description prism
_exptl_crystal_F_000 1264
_exptl_crystal_size_max 0.24
_exptl_crystal_size_mid 0.20
_exptl_crystal_size_min 0.12
_refine_diff_density_max 0.488
_refine_diff_density_min -0.456
_refine_ls_extinction_method none
_refine_ls_goodness_of_fit_ref 1.062
_refine_ls_hydrogen_treatment constr
_refine_ls_matrix_type full
_refine_ls_number_parameters 181
_refine_ls_number_reflns 2521
_refine_ls_number_restraints 0
_refine_ls_restrained_S_all 1.062
_refine_ls_R_factor_all 0.0497
_refine_ls_R_factor_gt 0.0478
_refine_ls_shift/su_max 0.001
_refine_ls_shift/su_mean 0.000
_refine_ls_structure_factor_coef Fsqd
_refine_ls_weighting_details 'w=1/[\s^2^(Fo^2^)+(0.0790P)^2^+1.4469P] where P=(Fo^2^+2Fc^2^)/3'
_refine_ls_weighting_scheme calc
_refine_ls_wR_factor_gt 0.1309
_refine_ls_wR_factor_ref 0.1331
_reflns_number_gt 2372
_reflns_number_total 2521
_reflns_threshold_expression 'I > 2\s(I)'
_cod_data_source_file hb4098sup1.cif
_cod_data_source_block I
_cod_database_code 1544819
_shelx_space_group_comment
;
The symmetry employed for this shelxl refinement is uniquely defined
by the following loop, which should always be used as a source of
symmetry information in preference to the above space-group names.
They are only intended as comments.
;

loop_
_space_group_symop_operation_xyz
'x, y, z'
'-x+1/2, -y+1/2, z'
'-x, y+1/2, -z+1/2'
'x+1/2, -y, -z+1/2'
'-x, -y, -z'
'x-1/2, y-1/2, -z'
'x, -y-1/2, z-1/2'
'-x-1/2, y, z-1/2'

loop_
_atom_site_type_symbol
_atom_site_label
_atom_site_fract_x
_atom_site_fract_y
_atom_site_fract_z
_atom_site_U_iso_or_equiv
_atom_site_adp_type
_atom_site_calc_flag
_atom_site_occupancy
S S11 0.80692(3) 0.46779(2) 0.21016(8) 0.0459(2) Uani d 1
O O8 0.54141(10) 0.53861(6) 0.2078(3) 0.0576(5) Uani d 1
N N13 0.64227(11) 0.45814(7) 0.1896(3) 0.0434(4) Uani d 1
H H13 0.5930 0.4716 0.1870 0.052 Uiso calc 1
C C10 0.70480(13) 0.49199(8) 0.2154(2) 0.0359(5) Uani d 1
C C14 0.64485(12) 0.40362(7) 0.1658(3) 0.0383(5) Uani d 1
C C15 0.59380(14) 0.38200(9) 0.0350(3) 0.0479(5) Uani d 1
H H15 0.5597 0.4032 -0.0352 0.057 Uiso calc 1
C C1 0.63779(15) 0.66268(9) 0.2213(3) 0.0478(5) Uani d 1
C C6 0.59290(13) 0.62072(9) 0.2879(3) 0.0421(5) Uani d 1
C C18 0.69367(16) 0.31856(10) 0.2422(4) 0.0554(6) Uani d 1
H H18 0.7276 0.2971 0.3120 0.066 Uiso calc 1
C C16 0.59351(17) 0.32902(10) 0.0088(4) 0.0567(6) Uani d 1
H H16 0.5589 0.3146 -0.0788 0.068 Uiso calc 1
C C9 0.68755(13) 0.54435(8) 0.2402(3) 0.0389(5) Uani d 1
H H9 0.7321 0.5670 0.2592 0.047 Uiso calc 1
C C12 0.86963(15) 0.52501(10) 0.2226(4) 0.0572(6) Uani d 1
H H12A 0.9278 0.5156 0.2206 0.086 Uiso calc 1
H H12B 0.8575 0.5470 0.1215 0.086 Uiso calc 1
H H12C 0.8574 0.5432 0.3325 0.086 Uiso calc 1
C C19 0.69407(16) 0.37150(9) 0.2720(3) 0.0492(6) Uani d 1
H H19 0.7272 0.3856 0.3629 0.059 Uiso calc 1
C C2 0.62222(19) 0.71335(10) 0.2789(4) 0.0627(7) Uani d 1
H H2 0.6531 0.7409 0.2323 0.075 Uiso calc 1
C C7 0.60564(13) 0.56482(8) 0.2381(3) 0.0400(5) Uani d 1
C C17 0.64396(15) 0.29716(9) 0.1111(4) 0.0553(6) Uani d 1
H H17 0.6443 0.2615 0.0913 0.066 Uiso calc 1
C C5 0.53032(18) 0.63185(11) 0.4144(4) 0.0628(7) Uani d 1
H H5 0.4980 0.6049 0.4607 0.075 Uiso calc 1
C C4 0.5158(2) 0.68208(15) 0.4713(4) 0.0821(10) Uani d 1
H H4 0.4744 0.6886 0.5566 0.099 Uiso calc 1
C C3 0.5617(2) 0.72210(12) 0.4031(4) 0.0741(9) Uani d 1
H H3 0.5514 0.7558 0.4423 0.089 Uiso calc 1
Cl Cl20 0.71297(6) 0.65572(3) 0.05499(12) 0.0822(3) Uani d 1

loop_
_atom_site_aniso_label
_atom_site_aniso_U_11
_atom_site_aniso_U_22
_atom_site_aniso_U_33
_atom_site_aniso_U_12
_atom_site_aniso_U_13
_atom_site_aniso_U_23
S11 0.0398(4) 0.0438(4) 0.0543(4) 0.0122(2) 0.0001(2) 0.0011(2)
O8 0.0343(9) 0.0455(9) 0.0931(13) 0.0023(7) -0.0026(8) 0.0005(8)
N13 0.0386(10) 0.0337(9) 0.0579(11) 0.0046(7) -0.0030(8) 0.0017(8)
C10 0.0368(11) 0.0376(11) 0.0335(10) 0.0042(8) -0.0009(7) 0.0033(8)
C14 0.0393(11) 0.0339(10) 0.0415(10) 0.0003(8) 0.0024(8) 0.0021(8)
C15 0.0420(12) 0.0465(12) 0.0551(13) -0.0084(9) -0.0074(10) 0.0094(10)
C1 0.0497(13) 0.0409(12) 0.0528(13) 0.0074(10) -0.0064(10) -0.0030(9)
C6 0.0400(11) 0.0429(12) 0.0432(11) 0.0123(9) -0.0043(9) -0.0025(9)
C18 0.0613(16) 0.0370(12) 0.0678(15) 0.0046(10) -0.0090(12) 0.0058(11)
C16 0.0594(15) 0.0526(13) 0.0581(13) -0.0193(11) -0.0075(12) -0.0027(11)
C9 0.0345(11) 0.0350(11) 0.0471(11) 0.0019(8) 0.0003(8) -0.0010(9)
C12 0.0347(12) 0.0616(15) 0.0752(17) 0.0035(11) -0.0053(11) 0.0037(12)
C19 0.0609(15) 0.0388(12) 0.0480(12) 0.0009(10) -0.0136(10) 0.0010(9)
C2 0.0687(17) 0.0427(13) 0.0767(17) 0.0126(12) -0.0213(14) -0.0101(12)
C7 0.0358(11) 0.0388(11) 0.0454(11) 0.0034(9) 0.0013(8) 0.0025(8)
C17 0.0603(15) 0.0360(11) 0.0696(15) -0.0063(10) 0.0040(12) -0.0062(11)
C5 0.0584(15) 0.0699(16) 0.0601(14) 0.0232(13) 0.0038(12) -0.0044(13)
C4 0.080(2) 0.102(3) 0.0648(17) 0.047(2) 0.0060(15) -0.0224(17)
C3 0.085(2) 0.0623(17) 0.0748(18) 0.0291(16) -0.0190(16) -0.0257(15)
Cl20 0.0963(6) 0.0550(4) 0.0954(6) 0.0047(3) 0.0439(4) 0.0124(3)

loop_
_atom_type_symbol
_atom_type_description
_atom_type_scat_dispersion_real
_atom_type_scat_dispersion_imag
_atom_type_scat_source
C C 0.0181 0.0091 'International Tables Vol C Tables 4.2.6.8 and 6.1.1.4'
H H 0.0000 0.0000 'International Tables Vol C Tables 4.2.6.8 and 6.1.1.4'
N N 0.0311 0.0180 'International Tables Vol C Tables 4.2.6.8 and 6.1.1.4'
O O 0.0492 0.0322 'International Tables Vol C Tables 4.2.6.8 and 6.1.1.4'
S S 0.3331 0.5567 'International Tables Vol C Tables 4.2.6.8 and 6.1.1.4'
Cl Cl 0.3639 0.7018 'International Tables Vol C Tables 4.2.6.8 and 6.1.1.4'

loop_
_geom_angle_atom_site_label_1
_geom_angle_atom_site_label_2
_geom_angle_atom_site_label_3
_geom_angle
C10 S11 C12 103.25(11)
C10 N13 C14 129.89(18)
C10 N13 H13 115.1
C14 N13 H13 115.1
N13 C10 C9 120.16(19)
N13 C10 S11 117.49(16)
C9 C10 S11 122.32(16)
C15 C14 C19 119.5(2)
C15 C14 N13 117.94(18)
C19 C14 N13 122.49(19)
C16 C15 C14 119.9(2)
C16 C15 H15 120.0
C14 C15 H15 120.0
C6 C1 C2 121.8(2)
C6 C1 Cl20 122.15(17)
C2 C1 Cl20 116.0(2)
C1 C6 C5 116.7(2)
C1 C6 C7 126.07(19)
C5 C6 C7 117.3(2)
C17 C18 C19 120.8(2)
C17 C18 H18 119.6
C19 C18 H18 119.6
C15 C16 C17 120.7(2)
C15 C16 H16 119.7
C17 C16 H16 119.7
C10 C9 C7 123.1(2)
C10 C9 H9 118.5
C7 C9 H9 118.5
S11 C12 H12A 109.5
S11 C12 H12B 109.5
H12A C12 H12B 109.5
S11 C12 H12C 109.5
H12A C12 H12C 109.5
H12B C12 H12C 109.5
C18 C19 C14 119.7(2)
C18 C19 H19 120.2
C14 C19 H19 120.2
C3 C2 C1 119.4(3)
C3 C2 H2 120.3
C1 C2 H2 120.3
O8 C7 C9 124.24(19)
O8 C7 C6 116.82(19)
C9 C7 C6 118.79(19)
C18 C17 C16 119.4(2)
C18 C17 H17 120.3
C16 C17 H17 120.3
C4 C5 C6 121.1(3)
C4 C5 H5 119.4
C6 C5 H5 119.4
C3 C4 C5 120.3(3)
C3 C4 H4 119.9
C5 C4 H4 119.9
C2 C3 C4 120.8(3)
C2 C3 H3 119.6
C4 C3 H3 119.6

loop_
_geom_bond_atom_site_label_1
_geom_bond_atom_site_label_2
_geom_bond_distance
S11 C10 1.747(2)
S11 C12 1.783(3)
O8 C7 1.248(3)
N13 C10 1.339(3)
N13 C14 1.414(3)
N13 H13 0.8600
C10 C9 1.387(3)
C14 C15 1.384(3)
C14 C19 1.386(3)
C15 C16 1.377(3)
C15 H15 0.9300
C1 C6 1.387(3)
C1 C2 1.394(3)
C1 Cl20 1.731(3)
C6 C5 1.400(3)
C6 C7 1.499(3)
C18 C17 1.371(4)
C18 C19 1.380(3)
C18 H18 0.9300
C16 C17 1.377(4)
C16 H16 0.9300
C9 C7 1.411(3)
C9 H9 0.9300
C12 H12A 0.9600
C12 H12B 0.9600
C12 H12C 0.9600
C19 H19 0.9300
C2 C3 1.354(5)
C2 H2 0.9300
C17 H17 0.9300
C5 C4 1.379(4)
C5 H5 0.9300
C4 C3 1.362(5)
C4 H4 0.9300
C3 H3 0.9300

loop_
_geom_hbond_atom_site_label_D
_geom_hbond_atom_site_label_H
_geom_hbond_atom_site_label_A
_geom_hbond_site_symmetry_A
_geom_hbond_distance_DH
_geom_hbond_distance_HA
_geom_hbond_distance_DA
_geom_hbond_angle_DHA
_geom_hbond_publ_flag
N13 H13 O8 . 0.86 1.92 2.627(2) 139 yes
C12 H12A O8 4_565 0.96 2.35 3.237(3) 153 yes
C15 H15 O8 5_665 0.93 2.55 3.475(3) 176 yes

loop_
_geom_torsion_atom_site_label_1
_geom_torsion_atom_site_label_2
_geom_torsion_atom_site_label_3
_geom_torsion_atom_site_label_4
_geom_torsion
C14 N13 C10 C9 -178.4(2)
C14 N13 C10 S11 3.3(3)
C12 S11 C10 N13 173.40(17)
C12 S11 C10 C9 -4.9(2)
C10 N13 C14 C15 -137.6(2)
C10 N13 C14 C19 44.6(3)
C19 C14 C15 C16 -1.3(3)
N13 C14 C15 C16 -179.2(2)
C2 C1 C6 C5 0.8(3)
Cl20 C1 C6 C5 -176.24(18)
C2 C1 C6 C7 -178.7(2)
Cl20 C1 C6 C7 4.2(3)
C14 C15 C16 C17 -0.4(4)
N13 C10 C9 C7 -0.7(3)
S11 C10 C9 C7 177.57(16)
C17 C18 C19 C14 -1.3(4)
C15 C14 C19 C18 2.1(3)
N13 C14 C19 C18 179.9(2)
C6 C1 C2 C3 0.0(4)
Cl20 C1 C2 C3 177.2(2)
C10 C9 C7 O8 -2.6(3)
C10 C9 C7 C6 172.84(19)
C1 C6 C7 O8 -135.6(2)
C5 C6 C7 O8 44.8(3)
C1 C6 C7 C9 48.6(3)
C5 C6 C7 C9 -131.0(2)
C19 C18 C17 C16 -0.4(4)
C15 C16 C17 C18 1.2(4)
C1 C6 C5 C4 -1.2(4)
C7 C6 C5 C4 178.4(2)
C6 C5 C4 C3 0.9(4)
C1 C2 C3 C4 -0.4(4)
C5 C4 C3 C2 0.0(5)

_cod_database_fobs_code 1544819
